data_9009582
loop_
_publ_author_name
'Pertlik, F.'

_publ_section_title
;
 Verfeinerung der kristallstruktur von synthetischem trippkeit, CuAs2O4
;
_journal_name_full 'Tschermaks Mineralogische und Petrographische Mitteilungen'
_journal_page_first 211
_journal_page_last 217
_journal_paper_doi 10.1007/BF01087840
_journal_volume 22
_journal_year 1975
_chemical_formula_sum 'As2 Cu O4'
_chemical_name_mineral Trippkeite
_space_group_IT_number 135
_symmetry_space_group_name_Hall '-P 4c 2ab'
_symmetry_space_group_name_H-M 'P 42/m b c'
_cell_angle_alpha 90
_cell_angle_beta 90
_cell_angle_gamma 90
_cell_length_a 8.592
_cell_length_b 8.592
_cell_length_c 5.573
_cell_formula_units_Z 4
_cell_volume 411.413
_database_code_amcsd 0015655
_exptl_crystal_density_diffrn 4.478
_cod_original_formula_sum 'Cu As2 O4'
_cod_database_code 9009582

loop_
_space_group_symop_operation_xyz
x,y,z
1/2-y,1/2-x,1/2+z
1/2+y,1/2+x,1/2-z
y,-x,1/2-z
-y,x,1/2+z
1/2+x,1/2-y,z
1/2-x,1/2+y,-z
x,y,-z
-x,-y,z
1/2+y,1/2+x,1/2+z
1/2-y,1/2-x,1/2-z
-y,x,1/2-z
y,-x,1/2+z
1/2-x,1/2+y,z
1/2+x,1/2-y,-z
-x,-y,-z

loop_
_atom_site_aniso_label
_atom_site_aniso_U_11
_atom_site_aniso_U_22
_atom_site_aniso_U_33
_atom_site_aniso_U_12
_atom_site_aniso_U_13
_atom_site_aniso_U_23
Cu 0.01190 0.01190 0.00722 0.00700 0.00000 0.00000
As 0.01000 0.01102 0.01190 0.00222 0.00000 0.00000

loop_
_atom_site_label
_atom_site_fract_x
_atom_site_fract_y
_atom_site_fract_z
_atom_site_U_iso_or_equiv
Cu 0.00000 0.50000 0.25000 0.01039
As 0.20080 0.16130 0.00000 0.01102
O1 0.70340 0.20340 0.25000 0.01773
O2 0.09710 0.62460 0.00000 0.00633

loop_
_cod_related_entry_id
_cod_related_entry_database
_cod_related_entry_code
1 AMCSD 0015655
